data_7033847
loop_
_publ_author_name
'Chen, Changhui'
'Zhang, Chunxi'
'Dong, Hongxing'
'Zhao, Jingquan'

_publ_section_title
;
 Artificial synthetic Mn(IV)Ca-oxido complexes mimic the oxygen-evolving
 complex in photosystem II.
;
_journal_issue 10
_journal_name_full 'Dalton transactions (Cambridge, England : 2003)'
_journal_page_first 4431
_journal_page_last 4435
_journal_paper_doi 10.1039/c4dt03459g
_journal_volume 44
_journal_year 2015
_chemical_formula_moiety 'C55 H99 Ca2 Mn6 O31, C45 H69 Mn3 N3 O13, 3(C2 H3 N)'
_chemical_formula_sum 'C106 H177 Ca2 Mn9 N6 O44'
_chemical_formula_weight 2814.14
_chemical_name_systematic
;
 ?
;
_chemical_properties_physical 'Moisture-sensitive, Hygroscopic, Efflorescent'
_space_group_crystal_system cubic
_space_group_IT_number 198
_space_group_name_Hall 'P 2ac 2ab 3'
_space_group_name_H-M_alt 'P 21 3'
_symmetry_space_group_name_Hall 'P 2ac 2ab 3'
_symmetry_space_group_name_H-M 'P 21 3'
_atom_sites_solution_hydrogens geom
_atom_sites_solution_primary direct
_audit_creation_date 2014-12-15
_audit_creation_method
;
Olex2 1.2
(compiled 2014.11.28 svn.r3106 for OlexSys, GUI svn.r4959)
;
_audit_update_record
;
2014-12-15 deposited with the CCDC.
2015-01-29 downloaded from the CCDC.
;
_cell_angle_alpha 90
_cell_angle_beta 90
_cell_angle_gamma 90
_cell_formula_units_Z 4
_cell_length_a 24.4452(4)
_cell_length_b 24.4452(4)
_cell_length_c 24.4452(4)
_cell_measurement_reflns_used 12858
_cell_measurement_temperature 173.1500
_cell_measurement_theta_max 27.4578
_cell_measurement_theta_min 1.6661
_cell_volume 14607.7(4)
_computing_cell_refinement 'CrystalClear (Rigaku Inc., 2007)'
_computing_data_collection 'CrystalClear (Rigaku Inc., 2007)'
_computing_data_reduction 'CrystalClear (Rigaku Inc., 2007)'
_computing_molecular_graphics 'Olex2 (Dolomanov et al., 2009)'
_computing_publication_material 'Olex2 (Dolomanov et al., 2009)'
_computing_structure_refinement 'XL (Sheldrick, 2013)'
_computing_structure_solution
;
'XS (Sheldrick, 2013)'
;
_diffrn_ambient_temperature 173.1500
_diffrn_detector_area_resol_mean 28.5714
_diffrn_measured_fraction_theta_full 0.995
_diffrn_measured_fraction_theta_max 0.996
_diffrn_measurement_device
;
Saturn724+ (2x2 bin mode)
;
_diffrn_measurement_device_details
;
AFC10: Fixed Chi 2 circle
;
_diffrn_measurement_device_type 'MM007-HF CCD(Saturn 724+)'
_diffrn_measurement_method '\w scans at fixed \c = 45\%'
_diffrn_orient_matrix_type d*Trek
_diffrn_orient_matrix_UB_11 -0.0146
_diffrn_orient_matrix_UB_12 0.0240
_diffrn_orient_matrix_UB_13 -0.0297
_diffrn_orient_matrix_UB_21 -0.0287
_diffrn_orient_matrix_UB_22 -0.0279
_diffrn_orient_matrix_UB_23 -0.0084
_diffrn_orient_matrix_UB_31 -0.0252
_diffrn_orient_matrix_UB_32 0.0178
_diffrn_orient_matrix_UB_33 0.0268
_diffrn_radiation_detector CCD
_diffrn_radiation_monochromator Confocal
_diffrn_radiation_type MoK\a
_diffrn_radiation_wavelength 0.71073
_diffrn_reflns_av_R_equivalents 0.0525
_diffrn_reflns_av_unetI/netI 0.1079
_diffrn_reflns_Laue_measured_fraction_full 0.995
_diffrn_reflns_Laue_measured_fraction_max 0.996
_diffrn_reflns_limit_h_max 29
_diffrn_reflns_limit_h_min -13
_diffrn_reflns_limit_k_max 10
_diffrn_reflns_limit_k_min -29
_diffrn_reflns_limit_l_max 31
_diffrn_reflns_limit_l_min -11
_diffrn_reflns_number 18874
_diffrn_reflns_point_group_measured_fraction_full 0.966
_diffrn_reflns_point_group_measured_fraction_max 0.940
_diffrn_reflns_theta_full 25.242
_diffrn_reflns_theta_max 27.457
_diffrn_reflns_theta_min 1.443
_diffrn_source 'Rotating Anode'
_diffrn_source_current 24.0000
_diffrn_source_power 1.2000
_diffrn_source_voltage 50.0000
_exptl_absorpt_coefficient_mu 0.894
_exptl_absorpt_correction_T_max 1.0000
_exptl_absorpt_correction_T_min 0.5462
_exptl_absorpt_correction_type multi-scan
_exptl_absorpt_process_details 'CrystalClear (Rigaku Inc., 2007)'
_exptl_crystal_colour black
_exptl_crystal_density_diffrn 1.280
_exptl_crystal_description block
_exptl_crystal_F_000 5888
_exptl_crystal_preparation 'Magnetic properties'
_exptl_crystal_recrystallization_method 'Re-crystallisation from solvent: CH3CN'
_exptl_crystal_size_max 0.09
_exptl_crystal_size_mid 0.09
_exptl_crystal_size_min 0.07
_refine_diff_density_max 0.703
_refine_diff_density_min -0.975
_refine_diff_density_rms 0.208
_refine_ls_abs_structure_details
;
 Flack x determined using 2340 quotients [(I+)-(I-)]/[(I+)+(I-)]
 (Parsons and Flack (2004), Acta Cryst. A60, s61).
;
_refine_ls_abs_structure_Flack 0.038(15)
_refine_ls_extinction_method none
_refine_ls_goodness_of_fit_ref 1.118
_refine_ls_hydrogen_treatment mixed
_refine_ls_matrix_type full
_refine_ls_number_parameters 544
_refine_ls_number_reflns 10502
_refine_ls_number_restraints 134
_refine_ls_restrained_S_all 1.130
_refine_ls_R_factor_all 0.1187
_refine_ls_R_factor_gt 0.0892
_refine_ls_shift/su_max 0.001
_refine_ls_shift/su_mean 0.000
_refine_ls_structure_factor_coef Fsqd
_refine_ls_weighting_details 'w=1/[\s^2^(Fo^2^)+(0.1049P)^2^+15.7895P] where P=(Fo^2^+2Fc^2^)/3'
_refine_ls_weighting_scheme calc
_refine_ls_wR_factor_gt 0.2094
_refine_ls_wR_factor_ref 0.2423
_reflns_Friedel_coverage 0.766
_reflns_Friedel_fraction_full 0.932
_reflns_Friedel_fraction_max 0.875
_reflns_number_gt 8138
_reflns_number_total 10502
_reflns_threshold_expression 'I > 2\s(I)'
_cod_data_source_file c4dt03459g2.cif
_cod_data_source_block ComplexC
_cod_depositor_comments 'Adding full bibliography for 7033847--7033849.cif.'
_cod_original_cell_volume 14607.7(7)
_cod_database_code 7033847
_shelxl_version_number 2013-4
_shelx_space_group_comment
;
The symmetry employed for this shelxl refinement is uniquely defined
by the following loop, which should always be used as a source of
symmetry information in preference to the above space-group names.
They are only intended as comments.
;
_shelx_estimated_absorpt_t_max 0.940
_shelx_estimated_absorpt_t_min 0.924
_diffrn_number_total 5963
_olex2_refinement_description
;
1. Fixed Uiso
 At 1.2 times of:
  All C(H) groups
 At 1.5 times of:
  All C(H,H,H) groups
2. Restrained distances
 O11B-C19 = O11-C19
 1.25 with sigma of 0.01
3. Uiso/Uaniso restraints and constraints
O10B \\sim O10: within 1.7A with sigma of 0.02 and sigma for terminal atoms of
0.04
Uanis(O10) \\sim Ueq, Uanis(O10B) \\sim Ueq: with sigma of 0.01 and sigma for
terminal atoms of 0.02
Uanis(O11B) \\sim Ueq: with sigma of 0.01 and sigma for terminal atoms of 0.02
Uanis(C13) \\sim Ueq, Uanis(C14) \\sim Ueq, Uanis(C15) \\sim Ueq, Uanis(O11)
\\sim Ueq, Uanis(O10) \\sim Ueq, Uanis(C18) \\sim Ueq, Uanis(C17) \\sim Ueq,
Uanis(C3) \\sim Ueq, Uanis(C4) \\sim Ueq, Uanis(C5) \\sim Ueq, Uanis(C8) \\sim
Ueq, Uanis(C9) \\sim Ueq, Uanis(C10) \\sim Ueq, Uanis(C28) \\sim Ueq,
Uanis(C27) \\sim Ueq, Uanis(C26) \\sim Ueq, Uanis(C31) \\sim Ueq, Uanis(C30)
\\sim Ueq, Uanis(C33) \\sim Ueq, Uanis(C32) \\sim Ueq: with sigma of 0.01 and
sigma for terminal atoms of 0.02
4. Others
 Fixed Sof: O10(0.33333) O10B(0.33333) O11(0.33333) O11B(0.33333)
5.a Aromatic/amide H refined with riding coordinates:
 C34(H34), C35(H35), C36(H36), C37(H37), C38(H38)
5.b Idealised Me refined as rotating group:
 C3(H3A,H3B,H3C), C4(H4A,H4B,H4C), C5(H5A,H5B,H5C), C8(H8A,H8B,H8C), C9(H9A,
 H9B,H9C), C10(H10A,H10B,H10C), C13(H13A,H13B,H13C), C14(H14A,H14B,H14C),
 C15(H15A,H15B,H15C), C18(H18A,H18B,H18C), C21(H21A,H21B,H21C), C26(H26A,H26B,
 H26C), C27(H27A,H27B,H27C), C28(H28A,H28B,H28C), C31(H31A,H31B,H31C), C32(H32A,
 H32B,H32C), C33(H33A,H33B,H33C), C1A(H1AA,H1AB,H1AC)
;
_olex2_submission_special_instructions 'No special instructions were received'

loop_
_space_group_symop_operation_xyz
'x, y, z'
'-x+1/2, -y, z+1/2'
'-x, y+1/2, -z+1/2'
'x+1/2, -y+1/2, -z'
'z, x, y'
'z+1/2, -x+1/2, -y'
'-z+1/2, -x, y+1/2'
'-z, x+1/2, -y+1/2'
'y, z, x'
'-y, z+1/2, -x+1/2'
'y+1/2, -z+1/2, -x'
'-y+1/2, -z, x+1/2'

loop_
_atom_site_label
_atom_site_type_symbol
_atom_site_fract_x
_atom_site_fract_y
_atom_site_fract_z
_atom_site_U_iso_or_equiv
_atom_site_adp_type
_atom_site_occupancy
_atom_site_site_symmetry_order
_atom_site_calc_flag
_atom_site_refinement_flags_posn
_atom_site_refinement_flags_adp
_atom_site_refinement_flags_occupancy
_atom_site_disorder_assembly
_atom_site_disorder_group
Mn1 Mn 0.69014(7) 0.25399(6) 0.41720(6) 0.0321(4) Uani 1 1 d . . . . .
Mn2 Mn 0.60525(7) 0.27164(7) 0.34988(7) 0.0330(4) Uani 1 1 d . . . . .
Mn3 Mn 0.57554(7) 0.35566(7) 0.81633(7) 0.0361(4) Uani 1 1 d . . . . .
Ca1 Ca 0.71747(10) 0.21747(10) 0.28253(10) 0.0349(8) Uani 1 3 d S T P . .
Ca2 Ca 0.63520(9) 0.13520(9) 0.36480(9) 0.0336(8) Uani 1 3 d S T P . .
O1 O 0.5907(4) 0.3203(3) 0.2878(4) 0.048(2) Uani 1 1 d . . . . .
O2 O 0.5910(3) 0.3338(3) 0.3983(3) 0.0421(19) Uani 1 1 d . . . . .
O3 O 0.6612(3) 0.3195(3) 0.4556(3) 0.044(2) Uani 1 1 d . . . . .
O4 O 0.5258(3) 0.2547(4) 0.3528(3) 0.046(2) Uani 1 1 d . . . . .
O5 O 0.6199(3) 0.2296(3) 0.4093(3) 0.0385(17) Uani 1 1 d . . . . .
O6 O 0.6779(3) 0.2884(3) 0.3520(3) 0.0317(15) Uani 1 1 d . . . . .
O7 O 0.7649(3) 0.2835(3) 0.4248(3) 0.0446(19) Uani 1 1 d . . . . .
O8 O 0.7132(3) 0.1945(3) 0.3795(3) 0.0304(15) Uani 1 1 d . . . . .
O9 O 0.6993(3) 0.2185(3) 0.4900(3) 0.0406(18) Uani 1 1 d . . . . .
O10 O 0.7634(18) 0.2268(17) 0.1969(16) 0.079(11) Uani 0.3333 1 d . U . A -1
O10B O 0.7815(14) 0.2868(14) 0.2751(13) 0.058(8) Uani 0.3333 1 d . U . A -1
O11 O 0.6077(14) 0.0490(13) 0.4018(16) 0.065(9) Uani 0.3333 1 d D U . B -1
O11B O 0.5540(14) 0.1177(10) 0.4172(18) 0.068(10) Uani 0.3333 1 d D U . B -1
O12 O 0.5968(4) 0.2815(3) 0.7966(3) 0.046(2) Uani 1 1 d . . . . .
O13 O 0.5210(3) 0.3260(4) 0.8779(3) 0.0421(19) Uani 1 1 d . . . . .
O14 O 0.6343(3) 0.3657(3) 0.8657(3) 0.040(3) Uani 1 3 d S T P . .
O15 O 0.5459(4) 0.4286(3) 0.8245(4) 0.048(2) Uani 1 1 d . . . . .
O16 O 0.6216(3) 0.3825(3) 0.7451(3) 0.0428(19) Uani 1 1 d . . . . .
N1 N 0.5094(4) 0.3439(4) 0.7631(4) 0.043(2) Uani 1 1 d . . . . .
C1 C 0.5766(5) 0.3111(5) 0.2391(5) 0.040(3) Uani 1 1 d . . . . .
C2 C 0.5632(7) 0.3599(5) 0.2048(6) 0.061(4) Uani 1 1 d . . . . .
C3 C 0.6192(11) 0.3858(9) 0.1873(9) 0.124(9) Uani 1 1 d . U . . .
H3A H 0.6441 0.3865 0.2187 0.187 Uiso 1 1 calc GR . . . .
H3B H 0.6132 0.4232 0.1743 0.187 Uiso 1 1 calc GR . . . .
H3C H 0.6355 0.3639 0.1579 0.187 Uiso 1 1 calc GR . . . .
C4 C 0.5307(11) 0.3464(9) 0.1554(9) 0.123(8) Uani 1 1 d . U . . .
H4A H 0.5501 0.3187 0.1338 0.185 Uiso 1 1 calc GR . . . .
H4B H 0.5257 0.3794 0.1333 0.185 Uiso 1 1 calc GR . . . .
H4C H 0.4950 0.3321 0.1665 0.185 Uiso 1 1 calc GR . . . .
C5 C 0.5345(8) 0.4036(6) 0.2401(7) 0.082(5) Uani 1 1 d . U . . .
H5A H 0.5104 0.3857 0.2666 0.123 Uiso 1 1 calc GR . . . .
H5B H 0.5129 0.4277 0.2165 0.123 Uiso 1 1 calc GR . . . .
H5C H 0.5621 0.4253 0.2596 0.123 Uiso 1 1 calc GR . . . .
C6 C 0.6200(5) 0.3454(5) 0.4406(5) 0.041(3) Uani 1 1 d . . . . .
C7 C 0.6018(6) 0.3947(6) 0.4760(6) 0.056(4) Uani 1 1 d . . . . .
C8 C 0.5662(8) 0.4313(7) 0.4420(7) 0.089(6) Uani 1 1 d . U . . .
H8A H 0.5860 0.4424 0.4089 0.134 Uiso 1 1 calc GR . . . .
H8B H 0.5564 0.4639 0.4632 0.134 Uiso 1 1 calc GR . . . .
H8C H 0.5329 0.4116 0.4316 0.134 Uiso 1 1 calc GR . . . .
C9 C 0.5722(7) 0.3708(7) 0.5234(7) 0.077(5) Uani 1 1 d . U . . .
H9A H 0.5378 0.3544 0.5109 0.115 Uiso 1 1 calc GR . . . .
H9B H 0.5643 0.3996 0.5501 0.115 Uiso 1 1 calc GR . . . .
H9C H 0.5949 0.3426 0.5406 0.115 Uiso 1 1 calc GR . . . .
C10 C 0.6528(7) 0.4245(6) 0.4941(8) 0.079(5) Uani 1 1 d . U . . .
H10A H 0.6797 0.3980 0.5076 0.118 Uiso 1 1 calc GR . . . .
H10B H 0.6436 0.4502 0.5234 0.118 Uiso 1 1 calc GR . . . .
H10C H 0.6683 0.4446 0.4631 0.118 Uiso 1 1 calc GR . . . .
C11 C 0.7285(5) 0.1775(5) 0.5051(4) 0.038(2) Uani 1 1 d . . . . .
C12 C 0.7281(6) 0.1649(6) 0.5664(5) 0.057(4) Uani 1 1 d . . . . .
C13 C 0.6805(11) 0.1249(11) 0.5752(10) 0.132(9) Uani 1 1 d . U . . .
H13A H 0.6473 0.1397 0.5583 0.198 Uiso 1 1 calc GR . . . .
H13B H 0.6743 0.1198 0.6145 0.198 Uiso 1 1 calc GR . . . .
H13C H 0.6894 0.0896 0.5583 0.198 Uiso 1 1 calc GR . . . .
C14 C 0.7835(8) 0.1338(9) 0.5780(7) 0.094(6) Uani 1 1 d . U . . .
H14A H 0.7824 0.0977 0.5606 0.141 Uiso 1 1 calc GR . . . .
H14B H 0.7883 0.1293 0.6175 0.141 Uiso 1 1 calc GR . . . .
H14C H 0.8141 0.1549 0.5631 0.141 Uiso 1 1 calc GR . . . .
C15 C 0.7234(13) 0.2148(11) 0.5991(8) 0.140(10) Uani 1 1 d . U . . .
H15A H 0.7513 0.2411 0.5875 0.210 Uiso 1 1 calc GR . . . .
H15B H 0.7287 0.2059 0.6379 0.210 Uiso 1 1 calc GR . . . .
H15C H 0.6870 0.2307 0.5939 0.210 Uiso 1 1 calc GR . . . .
C16 C 0.7790(7) 0.2790(7) 0.2210(7) 0.074(8) Uani 1 3 d S T P A .
C17 C 0.8147(8) 0.3147(8) 0.1853(8) 0.090(8) Uani 1 3 d S TU P . .
C18 C 0.8076(12) 0.3008(13) 0.1228(11) 0.150(10) Uani 1 1 d . U . . .
H18A H 0.8232 0.2647 0.1152 0.225 Uiso 1 1 calc GR . . . .
H18B H 0.8266 0.3284 0.1007 0.225 Uiso 1 1 calc GR . . . .
H18C H 0.7686 0.3008 0.1134 0.225 Uiso 1 1 calc GR . . . .
C19 C 0.5710(6) 0.0710(6) 0.4290(6) 0.076(8) Uani 1 3 d DS T P B .
C20 C 0.5331(8) 0.0331(8) 0.4669(8) 0.105(13) Uani 1 3 d S T P . .
C21 C 0.5654(10) 0.0216(11) 0.5163(9) 0.128(10) Uani 1 1 d . . . . .
H21A H 0.6041 0.0182 0.5065 0.193 Uiso 1 1 calc GR . . . .
H21B H 0.5528 -0.0127 0.5328 0.193 Uiso 1 1 calc GR . . . .
H21C H 0.5608 0.0516 0.5425 0.193 Uiso 1 1 calc GR . . . .
C24 C 0.6729(5) 0.3901(5) 0.7414(5) 0.044(3) Uani 1 1 d . . . . .
C25 C 0.7000(6) 0.3844(7) 0.6876(6) 0.062(4) Uani 1 1 d . . . . .
C26 C 0.6670(8) 0.3537(9) 0.6448(7) 0.094(6) Uani 1 1 d . U . . .
H26A H 0.6572 0.3175 0.6590 0.141 Uiso 1 1 calc GR . . . .
H26B H 0.6888 0.3496 0.6115 0.141 Uiso 1 1 calc GR . . . .
H26C H 0.6336 0.3742 0.6365 0.141 Uiso 1 1 calc GR . . . .
C27 C 0.7180(12) 0.4402(10) 0.6680(8) 0.130(9) Uani 1 1 d . U . . .
H27A H 0.6867 0.4595 0.6519 0.196 Uiso 1 1 calc GR . . . .
H27B H 0.7467 0.4361 0.6404 0.196 Uiso 1 1 calc GR . . . .
H27C H 0.7322 0.4613 0.6990 0.196 Uiso 1 1 calc GR . . . .
C28 C 0.7528(9) 0.3529(12) 0.6904(9) 0.128(9) Uani 1 1 d . U . . .
H28A H 0.7774 0.3704 0.7168 0.192 Uiso 1 1 calc GR . . . .
H28B H 0.7701 0.3525 0.6543 0.192 Uiso 1 1 calc GR . . . .
H28C H 0.7453 0.3152 0.7020 0.192 Uiso 1 1 calc GR . . . .
C29 C 0.5713(6) 0.4738(4) 0.8212(5) 0.042(3) Uani 1 1 d . . . . .
C30 C 0.5365(6) 0.5241(6) 0.8056(8) 0.066(4) Uani 1 1 d . U . . .
C31 C 0.4769(6) 0.5122(8) 0.8091(10) 0.092(6) Uani 1 1 d . U . . .
H31A H 0.4676 0.4831 0.7832 0.138 Uiso 1 1 calc GR . . . .
H31B H 0.4562 0.5453 0.8000 0.138 Uiso 1 1 calc GR . . . .
H31C H 0.4678 0.5005 0.8463 0.138 Uiso 1 1 calc GR . . . .
C32 C 0.5494(13) 0.5351(13) 0.7468(13) 0.178(13) Uani 1 1 d . U . . .
H32A H 0.5841 0.5551 0.7443 0.267 Uiso 1 1 calc GR . . . .
H32B H 0.5201 0.5571 0.7306 0.267 Uiso 1 1 calc GR . . . .
H32C H 0.5526 0.5004 0.7271 0.267 Uiso 1 1 calc GR . . . .
C33 C 0.5539(14) 0.5717(13) 0.8347(16) 0.190(14) Uani 1 1 d . U . . .
H33A H 0.5663 0.5612 0.8714 0.284 Uiso 1 1 calc GR . . . .
H33B H 0.5233 0.5974 0.8379 0.284 Uiso 1 1 calc GR . . . .
H33C H 0.5841 0.5892 0.8149 0.284 Uiso 1 1 calc GR . . . .
C34 C 0.5169(6) 0.3195(6) 0.7144(6) 0.058(4) Uani 1 1 d . . . . .
H34 H 0.5525 0.3082 0.7038 0.069 Uiso 1 1 calc R . . . .
C35 C 0.4743(6) 0.3109(7) 0.6804(7) 0.067(4) Uani 1 1 d . . . . .
H35 H 0.4805 0.2926 0.6467 0.080 Uiso 1 1 calc R . . . .
C36 C 0.4233(7) 0.3275(6) 0.6926(6) 0.068(4) Uani 1 1 d . . . . .
H36 H 0.3942 0.3221 0.6674 0.082 Uiso 1 1 calc R . . . .
C37 C 0.4139(5) 0.3529(6) 0.7433(6) 0.059(4) Uani 1 1 d . . . . .
H37 H 0.3784 0.3646 0.7540 0.071 Uiso 1 1 calc R . . . .
C38 C 0.4594(5) 0.3601(6) 0.7769(6) 0.050(3) Uani 1 1 d . . . . .
H38 H 0.4544 0.3774 0.8113 0.060 Uiso 1 1 calc R . . . .
C1A C 0.5602(8) 0.2166(8) 0.5153(7) 0.083(5) Uani 1 1 d . . . . .
H1AA H 0.5429 0.1868 0.4948 0.125 Uiso 1 1 calc GR . . . .
H1AB H 0.5994 0.2175 0.5069 0.125 Uiso 1 1 calc GR . . . .
H1AC H 0.5435 0.2515 0.5049 0.125 Uiso 1 1 calc GR . . . .
C1B C 0.5525(9) 0.2076(13) 0.5739(9) 0.120(10) Uani 1 1 d . . . . .
N1C N 0.5437(12) 0.2063(17) 0.6144(13) 0.224(18) Uani 1 1 d . . . . .

loop_
_atom_site_aniso_label
_atom_site_aniso_U_11
_atom_site_aniso_U_22
_atom_site_aniso_U_33
_atom_site_aniso_U_23
_atom_site_aniso_U_13
_atom_site_aniso_U_12
Mn1 0.0343(9) 0.0301(8) 0.0319(8) -0.0058(6) -0.0044(6) 0.0060(6)
Mn2 0.0320(8) 0.0318(8) 0.0352(9) -0.0060(7) -0.0052(7) 0.0071(6)
Mn3 0.0374(9) 0.0340(9) 0.0369(9) 0.0022(7) -0.0071(7) -0.0026(7)
Ca1 0.0349(8) 0.0349(8) 0.0349(8) -0.0037(9) -0.0037(9) 0.0037(9)
Ca2 0.0336(8) 0.0336(8) 0.0336(8) -0.0008(9) -0.0008(9) 0.0008(9)
O1 0.060(6) 0.033(4) 0.052(5) -0.008(4) -0.013(4) 0.017(4)
O2 0.043(5) 0.041(4) 0.042(4) -0.012(3) -0.009(4) 0.014(3)
O3 0.050(5) 0.048(5) 0.034(4) -0.014(4) -0.015(3) 0.009(4)
O4 0.031(4) 0.067(6) 0.041(5) -0.014(4) -0.004(3) 0.005(4)
O5 0.042(4) 0.044(4) 0.030(4) -0.006(3) 0.001(3) 0.003(3)
O6 0.040(4) 0.024(3) 0.031(4) -0.002(3) -0.006(3) 0.005(3)
O7 0.043(5) 0.050(5) 0.041(4) -0.012(4) -0.012(4) 0.000(4)
O8 0.026(4) 0.037(4) 0.028(4) -0.001(3) -0.003(3) 0.001(3)
O9 0.047(5) 0.044(5) 0.031(4) -0.004(3) 0.000(3) 0.010(4)
O10 0.080(15) 0.081(15) 0.075(15) 0.005(12) 0.000(12) -0.018(12)
O10B 0.061(12) 0.061(12) 0.051(12) 0.006(10) 0.023(10) -0.019(10)
O11 0.062(13) 0.055(13) 0.079(14) 0.011(11) 0.010(11) 0.003(10)
O11B 0.062(14) 0.069(14) 0.075(14) 0.000(11) 0.024(11) -0.003(11)
O12 0.056(5) 0.038(5) 0.043(5) 0.007(3) -0.005(4) 0.000(4)
O13 0.041(5) 0.053(5) 0.032(4) 0.006(4) -0.001(3) -0.008(4)
O14 0.040(3) 0.040(3) 0.040(3) 0.005(4) -0.005(4) -0.005(4)
O15 0.054(5) 0.036(4) 0.053(5) 0.006(4) -0.006(4) 0.003(4)
O16 0.044(5) 0.051(5) 0.034(4) 0.001(4) -0.007(3) -0.005(4)
N1 0.056(6) 0.029(5) 0.043(6) 0.005(4) -0.004(5) -0.004(4)
C1 0.050(7) 0.034(6) 0.036(6) 0.002(5) -0.002(5) 0.006(5)
C2 0.087(11) 0.027(6) 0.068(9) -0.002(6) -0.016(8) 0.012(6)
C3 0.166(19) 0.102(14) 0.105(14) 0.068(12) 0.051(13) 0.016(13)
C4 0.181(19) 0.086(13) 0.102(15) -0.001(11) -0.066(14) 0.026(13)
C5 0.125(14) 0.055(9) 0.066(10) -0.002(7) 0.001(9) 0.039(9)
C6 0.039(6) 0.039(6) 0.043(7) -0.006(5) 0.006(5) 0.008(5)
C7 0.056(8) 0.054(8) 0.058(8) -0.016(6) -0.016(6) 0.015(6)
C8 0.111(13) 0.071(10) 0.085(11) -0.036(9) -0.028(10) 0.051(10)
C9 0.077(10) 0.083(11) 0.070(10) -0.013(8) 0.034(8) 0.024(9)
C10 0.088(11) 0.046(8) 0.101(12) -0.040(8) 0.000(9) 0.001(8)
C11 0.034(6) 0.050(7) 0.030(5) -0.010(5) -0.003(4) 0.006(5)
C12 0.068(9) 0.066(9) 0.038(7) -0.006(6) 0.003(6) 0.015(7)
C13 0.152(18) 0.147(18) 0.097(14) 0.057(14) 0.034(14) -0.006(15)
C14 0.084(12) 0.134(15) 0.064(10) 0.021(10) -0.026(9) 0.028(11)
C15 0.23(2) 0.137(18) 0.052(11) -0.030(11) -0.011(13) 0.049(16)
C16 0.074(8) 0.074(8) 0.074(8) 0.009(8) 0.009(8) -0.009(8)
C17 0.090(8) 0.090(8) 0.090(8) 0.013(6) 0.013(6) -0.013(6)
C18 0.138(18) 0.19(2) 0.123(17) 0.032(16) 0.029(15) -0.056(16)
C19 0.076(8) 0.076(8) 0.076(8) 0.009(9) 0.009(9) -0.009(9)
C20 0.105(13) 0.105(13) 0.105(13) 0.025(11) 0.025(11) -0.025(11)
C21 0.13(2) 0.16(2) 0.094(16) 0.058(16) 0.040(15) -0.013(18)
C24 0.060(8) 0.032(6) 0.041(7) -0.002(5) 0.002(6) -0.009(5)
C25 0.057(9) 0.081(11) 0.047(8) -0.001(7) -0.001(6) -0.001(7)
C26 0.102(13) 0.117(14) 0.062(10) -0.025(10) 0.018(9) -0.004(11)
C27 0.18(2) 0.140(18) 0.067(12) 0.021(12) 0.052(13) -0.028(15)
C28 0.096(14) 0.20(2) 0.092(14) -0.053(14) 0.011(11) 0.046(14)
C29 0.062(8) 0.029(6) 0.035(6) -0.002(4) 0.004(5) 0.002(5)
C30 0.047(7) 0.057(7) 0.093(10) -0.003(7) -0.013(7) -0.014(6)
C31 0.044(9) 0.097(13) 0.136(16) 0.015(11) -0.020(9) 0.005(8)
C32 0.17(2) 0.19(2) 0.18(2) 0.102(18) 0.036(18) 0.057(17)
C33 0.16(2) 0.15(2) 0.26(3) -0.04(2) -0.06(2) 0.021(18)
C34 0.049(8) 0.067(9) 0.056(8) 0.000(7) -0.018(6) 0.001(7)
C35 0.052(8) 0.081(11) 0.067(10) -0.021(8) -0.025(7) 0.013(8)
C36 0.069(10) 0.067(10) 0.069(10) -0.025(8) -0.019(8) -0.006(8)
C37 0.031(6) 0.080(10) 0.067(9) 0.001(8) -0.016(6) -0.003(6)
C38 0.036(6) 0.053(8) 0.060(8) 0.006(6) -0.007(6) 0.008(5)
C1A 0.090(14) 0.086(13) 0.074(12) -0.010(9) 0.021(10) 0.003(10)
C1B 0.077(13) 0.23(3) 0.055(12) -0.017(15) 0.018(10) 0.040(16)
N1C 0.16(2) 0.38(5) 0.14(2) -0.02(3) 0.02(2) 0.15(3)

loop_
_atom_type_symbol
_atom_type_description
_atom_type_scat_dispersion_real
_atom_type_scat_dispersion_imag
_atom_type_scat_source
C C 0.0033 0.0016 'International Tables Vol C Tables 4.2.6.8 and 6.1.1.4'
H H 0.0000 0.0000 'International Tables Vol C Tables 4.2.6.8 and 6.1.1.4'
Ca Ca 0.2262 0.3064 'International Tables Vol C Tables 4.2.6.8 and 6.1.1.4'
Mn Mn 0.3368 0.7283 'International Tables Vol C Tables 4.2.6.8 and 6.1.1.4'
N N 0.0061 0.0033 'International Tables Vol C Tables 4.2.6.8 and 6.1.1.4'
O O 0.0106 0.0060 'International Tables Vol C Tables 4.2.6.8 and 6.1.1.4'

loop_
_geom_angle_atom_site_label_1
_geom_angle_atom_site_label_2
_geom_angle_atom_site_label_3
_geom_angle
_geom_angle_site_symmetry_1
_geom_angle_site_symmetry_3
Mn2 Mn1 Ca1 66.98(5) . .
Mn2 Mn1 Ca2 66.80(5) . .
Ca2 Mn1 Ca1 60.42(8) . .
O3 Mn1 Mn2 83.4(2) . .
O3 Mn1 Ca1 136.3(2) . .
O3 Mn1 Ca2 135.8(3) . .
O3 Mn1 O9 88.2(3) . .
O5 Mn1 Mn2 42.4(2) . .
O5 Mn1 Ca1 89.8(2) . .
O5 Mn1 Ca2 47.2(2) . .
O5 Mn1 O3 88.8(3) . .
O5 Mn1 O7 177.5(4) . .
O5 Mn1 O9 93.3(3) . .
O6 Mn1 Mn2 42.6(2) . .
O6 Mn1 Ca1 47.5(2) . .
O6 Mn1 Ca2 90.0(2) . .
O6 Mn1 O3 89.0(3) . .
O6 Mn1 O5 84.5(3) . .
O6 Mn1 O7 93.8(3) . .
O6 Mn1 O9 176.4(3) . .
O7 Mn1 Mn2 135.6(3) . .
O7 Mn1 Ca1 90.3(2) . .
O7 Mn1 Ca2 134.7(2) . .
O7 Mn1 O3 89.5(3) . .
O7 Mn1 O9 88.3(3) . .
O8 Mn1 Mn2 93.3(2) . .
O8 Mn1 Ca1 41.6(2) . .
O8 Mn1 Ca2 41.9(2) . .
O8 Mn1 O3 176.7(3) . .
O8 Mn1 O5 88.7(3) . .
O8 Mn1 O6 88.8(3) . .
O8 Mn1 O7 93.0(3) . .
O8 Mn1 O9 94.0(3) . .
O9 Mn1 Mn2 134.8(2) . .
O9 Mn1 Ca1 135.5(2) . .
O9 Mn1 Ca2 90.5(2) . .
Mn1 Mn2 Ca1 67.51(5) . .
Mn1 Mn2 Ca2 67.28(5) . .
Ca2 Mn2 Ca1 60.67(8) . .
O1 Mn2 Mn1 135.4(3) . .
O1 Mn2 Ca1 90.4(3) . .
O1 Mn2 Ca2 135.2(2) . .
O1 Mn2 O4 88.7(4) . .
O2 Mn2 Mn1 83.8(2) . .
O2 Mn2 Ca1 136.5(3) . .
O2 Mn2 Ca2 136.7(3) . .
O2 Mn2 O1 88.0(3) . .
O2 Mn2 O4 88.0(3) . .
O4 Mn2 Mn1 134.4(3) . .
O4 Mn2 Ca1 135.4(2) . .
O4 Mn2 Ca2 90.1(3) . .
O5 Mn2 Mn1 42.7(3) . .
O5 Mn2 Ca1 90.4(2) . .
O5 Mn2 Ca2 47.4(2) . .
O5 Mn2 O1 177.1(4) . .
O5 Mn2 O2 89.5(3) . .
O5 Mn2 O4 92.6(4) . .
O5 Mn2 O6 84.9(3) . .
O5 Mn2 O8 89.6(3) . 8_645
O6 Mn2 Mn1 42.7(2) . .
O6 Mn2 Ca1 47.8(2) . .
O6 Mn2 Ca2 90.5(2) . .
O6 Mn2 O1 93.6(4) . .
O6 Mn2 O2 88.9(3) . .
O6 Mn2 O4 176.1(3) . .
O6 Mn2 O8 89.7(3) . 8_645
O8 Mn2 Mn1 94.6(2) 8_645 .
O8 Mn2 Ca1 42.2(2) 8_645 .
O8 Mn2 Ca2 42.4(2) 8_645 .
O8 Mn2 O1 93.0(3) 8_645 .
O8 Mn2 O2 178.4(3) 8_645 .
O8 Mn2 O4 93.3(3) 8_645 .
O12 Mn3 O13 91.4(4) . .
O12 Mn3 O16 86.8(3) . .
O12 Mn3 N1 85.7(4) . .
O13 Mn3 O16 171.5(3) . .
O14 Mn3 O12 94.4(5) . .
O14 Mn3 O13 93.9(3) . .
O14 Mn3 O15 95.6(4) . .
O14 Mn3 O16 94.5(3) . .
O14 Mn3 N1 178.7(4) . .
O15 Mn3 O12 169.7(4) . .
O15 Mn3 O13 90.4(4) . .
O15 Mn3 O16 89.9(4) . .
O15 Mn3 N1 84.3(4) . .
N1 Mn3 O13 84.8(4) . .
N1 Mn3 O16 86.8(3) . .
Mn2 Ca1 Mn2 96.21(9) . 11_556
Mn2 Ca1 Mn2 96.21(9) . 8_645
Mn2 Ca1 Mn2 96.21(9) 8_645 11_556
O6 Ca1 Mn2 86.69(16) 8_645 .
O6 Ca1 Mn2 31.10(16) 11_556 11_556
O6 Ca1 Mn2 31.11(16) . .
O6 Ca1 Mn2 86.69(16) 11_556 8_645
O6 Ca1 Mn2 126.75(19) 8_645 11_556
O6 Ca1 Mn2 31.10(16) 8_645 8_645
O6 Ca1 Mn2 126.75(19) . 8_645
O6 Ca1 Mn2 126.75(19) 11_556 .
O6 Ca1 Mn2 86.69(16) . 11_556
O6 Ca1 O6 115.88(12) 8_645 11_556
O6 Ca1 O6 115.88(12) . 11_556
O6 Ca1 O6 115.88(12) . 8_645
O8 Ca1 Mn2 30.29(16) . 11_556
O8 Ca1 Mn2 30.29(16) 11_556 8_645
O8 Ca1 Mn2 99.7(2) 8_645 11_556
O8 Ca1 Mn2 65.93(17) 11_556 11_556
O8 Ca1 Mn2 65.94(17) . .
O8 Ca1 Mn2 99.7(2) . 8_645
O8 Ca1 Mn2 99.7(2) 11_556 .
O8 Ca1 Mn2 30.29(16) 8_645 .
O8 Ca1 Mn2 65.93(17) 8_645 8_645
O8 Ca1 O6 61.2(2) . 11_556
O8 Ca1 O6 60.4(2) . .
O8 Ca1 O6 61.2(2) 11_556 8_645
O8 Ca1 O6 60.4(2) 11_556 11_556
O8 Ca1 O6 122.1(3) 11_556 .
O8 Ca1 O6 122.1(3) 8_645 11_556
O8 Ca1 O6 60.4(2) 8_645 8_645
O8 Ca1 O6 122.1(3) . 8_645
O8 Ca1 O6 61.2(2) 8_645 .
O8 Ca1 O8 74.0(3) . 11_556
O8 Ca1 O8 74.0(3) . 8_645
O8 Ca1 O8 74.0(3) 11_556 8_645
O8 Ca1 C16 135.97(18) 8_645 .
O8 Ca1 C16 135.97(18) . .
O8 Ca1 C16 135.97(18) 11_556 .
O10 Ca1 Mn2 87.9(9) . 8_645
O10 Ca1 Mn2 124.1(11) . 11_556
O10 Ca1 Mn2 138.9(11) . .
O10 Ca1 O6 76.0(10) . 8_645
O10 Ca1 O6 94.3(11) . 11_556
O10 Ca1 O6 132.9(10) . .
O10 Ca1 O8 153.5(11) . .
O10 Ca1 O8 131.6(11) . 8_645
O10 Ca1 O8 103.8(10) . 11_556
O10 Ca1 C16 33.6(9) . .
O10B Ca1 Mn2 107.0(9) . .
O10B Ca1 Mn2 98.7(9) . 11_556
O10B Ca1 Mn2 150.7(8) . 8_645
O10B Ca1 O6 131.2(9) . 8_645
O10B Ca1 O6 93.2(10) . 11_556
O10B Ca1 O6 79.3(9) . .
O10B Ca1 O8 150.6(10) . 11_556
O10B Ca1 O8 105.9(8) . .
O10B Ca1 O8 135.0(10) . 8_645
O10B Ca1 O10 62.8(10) . .
O10B Ca1 C16 30.9(8) . .
C16 Ca1 Mn2 120.74(6) . 11_556
C16 Ca1 Mn2 120.74(6) . .
C16 Ca1 Mn2 120.74(6) . 8_645
C16 Ca1 O6 101.88(18) . .
C16 Ca1 O6 101.88(18) . 8_645
C16 Ca1 O6 101.88(18) . 11_556
Mn2 Ca2 Mn2 97.27(8) 11_556 8_645
Mn2 Ca2 Mn2 97.27(8) 11_556 .
Mn2 Ca2 Mn2 97.27(8) 8_645 .
O5 Ca2 Mn2 128.0(2) 8_645 11_556
O5 Ca2 Mn2 128.0(2) 11_556 .
O5 Ca2 Mn2 31.22(17) . .
O5 Ca2 Mn2 31.22(17) 11_556 11_556
O5 Ca2 Mn2 31.22(17) 8_645 8_645
O5 Ca2 Mn2 87.46(18) 8_645 .
O5 Ca2 Mn2 87.46(18) 11_556 8_645
O5 Ca2 Mn2 128.0(2) . 8_645
O5 Ca2 Mn2 87.46(18) . 11_556
O5 Ca2 O5 116.50(12) 8_645 11_556
O5 Ca2 O5 116.50(12) . 11_556
O5 Ca2 O5 116.50(12) . 8_645
O5 Ca2 C19 100.91(19) 11_556 .
O5 Ca2 C19 100.91(19) 8_645 .
O5 Ca2 C19 100.92(19) . .
O8 Ca2 Mn2 66.60(17) 8_645 8_645
O8 Ca2 Mn2 30.68(16) 8_645 .
O8 Ca2 Mn2 66.60(17) . .
O8 Ca2 Mn2 100.9(2) . 8_645
O8 Ca2 Mn2 66.60(17) 11_556 11_556
O8 Ca2 Mn2 100.9(2) 11_556 .
O8 Ca2 Mn2 100.9(2) 8_645 11_556
O8 Ca2 Mn2 30.68(16) 11_556 8_645
O8 Ca2 Mn2 30.68(16) . 11_556
O8 Ca2 O5 123.5(3) . 8_645
O8 Ca2 O5 61.7(2) 8_645 .
O8 Ca2 O5 61.7(2) . 11_556
O8 Ca2 O5 61.1(2) 11_556 11_556
O8 Ca2 O5 61.1(2) . .
O8 Ca2 O5 61.7(2) 11_556 8_645
O8 Ca2 O5 123.5(3) 8_645 11_556
O8 Ca2 O5 123.5(3) 11_556 .
O8 Ca2 O5 61.1(2) 8_645 8_645
O8 Ca2 O8 74.6(3) 8_645 .
O8 Ca2 O8 74.6(3) 11_556 .
O8 Ca2 O8 74.6(3) 11_556 8_645
O8 Ca2 C19 135.57(17) 11_556 .
O8 Ca2 C19 135.57(17) 8_645 .
O8 Ca2 C19 135.57(17) . .
O11 Ca2 Mn2 102.1(9) . 8_645
O11 Ca2 Mn2 106.6(10) . 11_556
O11 Ca2 Mn2 146.8(4) . .
O11 Ca2 O5 79.9(8) . 11_556
O11 Ca2 O5 126.0(6) . .
O11 Ca2 O5 95.3(11) . 8_645
O11 Ca2 O8 109.6(5) . 11_556
O11 Ca2 O8 151.6(11) . 8_645
O11 Ca2 O8 133.8(11) . .
O11 Ca2 O11B 53.7(7) . .
O11 Ca2 C19 27.1(4) . .
O11B Ca2 Mn2 135.1(11) . 11_556
O11B Ca2 Mn2 124.6(12) . 8_645
O11B Ca2 Mn2 93.1(4) . .
O11B Ca2 O5 95.9(11) . 8_645
O11B Ca2 O5 79.3(8) . .
O11B Ca2 O5 126.0(7) . 11_556
O11B Ca2 O8 109.7(5) . 8_645
O11B Ca2 O8 152.6(11) . 11_556
O11B Ca2 O8 132.7(11) . .
O11B Ca2 C19 27.3(4) . .
C19 Ca2 Mn2 119.93(6) . 11_556
C19 Ca2 Mn2 119.93(6) . .
C19 Ca2 Mn2 119.93(6) . 8_645
C1 O1 Mn2 132.3(8) . .
C6 O2 Mn2 124.1(7) . .
C6 O3 Mn1 123.9(7) . .
C11 O4 Mn2 133.0(8) 8_645 .
Mn1 O5 Ca2 101.5(3) . .
Mn2 O5 Mn1 94.9(4) . .
Mn2 O5 Ca2 101.4(3) . .
Mn1 O6 Ca1 101.5(3) . .
Mn2 O6 Mn1 94.7(3) . .
Mn2 O6 Ca1 101.1(3) . .
C1 O7 Mn1 132.0(8) 11_556 .
Mn1 O8 Mn2 127.9(4) . 11_556
Mn1 O8 Ca1 108.8(3) . .
Mn1 O8 Ca2 108.1(3) . .
Mn2 O8 Ca1 107.5(3) 11_556 .
Mn2 O8 Ca2 106.9(3) 11_556 .
Ca2 O8 Ca1 91.5(2) . .
C11 O9 Mn1 131.1(7) . .
C16 O10 Ca1 81(2) . .
C16 O10B Ca1 86.6(19) . .
C19 O11 Ca2 92(2) . .
C19 O11B Ca2 91(2) . .
C24 O12 Mn3 129.7(8) 10_646 .
C29 O13 Mn3 131.6(7) 10_646 .
Mn3 O14 Mn3 119.996(8) . 7_665
Mn3 O14 Mn3 119.997(8) 7_665 10_646
Mn3 O14 Mn3 119.997(8) . 10_646
C29 O15 Mn3 127.7(8) . .
C24 O16 Mn3 127.7(8) . .
C34 N1 Mn3 120.3(9) . .
C38 N1 Mn3 120.8(9) . .
C38 N1 C34 118.9(11) . .
O1 C1 C2 116.7(10) . .
O7 C1 O1 125.5(10) 8_645 .
O7 C1 C2 117.7(10) 8_645 .
C1 C2 C3 106.6(13) . .
C1 C2 C5 109.7(13) . .
C4 C2 C1 113.4(13) . .
C4 C2 C3 109.6(18) . .
C4 C2 C5 111.5(15) . .
C5 C2 C3 105.6(14) . .
C2 C3 H3A 109.5 . .
C2 C3 H3B 109.5 . .
C2 C3 H3C 109.5 . .
H3A C3 H3B 109.5 . .
H3A C3 H3C 109.5 . .
H3B C3 H3C 109.5 . .
C2 C4 H4A 109.5 . .
C2 C4 H4B 109.5 . .
C2 C4 H4C 109.5 . .
H4A C4 H4B 109.5 . .
H4A C4 H4C 109.5 . .
H4B C4 H4C 109.5 . .
C2 C5 H5A 109.5 . .
C2 C5 H5B 109.5 . .
C2 C5 H5C 109.5 . .
H5A C5 H5B 109.5 . .
H5A C5 H5C 109.5 . .
H5B C5 H5C 109.5 . .
O2 C6 C7 117.7(10) . .
O3 C6 O2 124.8(10) . .
O3 C6 C7 117.5(11) . .
C8 C7 C6 108.7(11) . .
C8 C7 C10 110.8(15) . .
C9 C7 C6 105.7(12) . .
C9 C7 C8 112.5(15) . .
C9 C7 C10 111.3(14) . .
C10 C7 C6 107.6(11) . .
C7 C8 H8A 109.5 . .
C7 C8 H8B 109.5 . .
C7 C8 H8C 109.5 . .
H8A C8 H8B 109.5 . .
H8A C8 H8C 109.5 . .
H8B C8 H8C 109.5 . .
C7 C9 H9A 109.5 . .
C7 C9 H9B 109.5 . .
C7 C9 H9C 109.5 . .
H9A C9 H9B 109.5 . .
H9A C9 H9C 109.5 . .
H9B C9 H9C 109.5 . .
C7 C10 H10A 109.5 . .
C7 C10 H10B 109.5 . .
C7 C10 H10C 109.5 . .
H10A C10 H10B 109.5 . .
H10A C10 H10C 109.5 . .
H10B C10 H10C 109.5 . .
O4 C11 O9 125.5(11) 11_556 .
O4 C11 C12 118.7(11) 11_556 .
O9 C11 C12 115.7(10) . .
C11 C12 C13 105.7(13) . .
C11 C12 C14 105.4(11) . .
C13 C12 C14 108.5(16) . .
C15 C12 C11 111.6(14) . .
C15 C12 C13 113.3(19) . .
C15 C12 C14 111.9(17) . .
C12 C13 H13A 109.5 . .
C12 C13 H13B 109.5 . .
C12 C13 H13C 109.5 . .
H13A C13 H13B 109.5 . .
H13A C13 H13C 109.5 . .
H13B C13 H13C 109.5 . .
C12 C14 H14A 109.5 . .
C12 C14 H14B 109.5 . .
C12 C14 H14C 109.5 . .
H14A C14 H14B 109.5 . .
H14A C14 H14C 109.5 . .
H14B C14 H14C 109.5 . .
C12 C15 H15A 109.5 . .
C12 C15 H15B 109.5 . .
C12 C15 H15C 109.5 . .
H15A C15 H15B 109.5 . .
H15A C15 H15C 109.5 . .
H15B C15 H15C 109.5 . .
O10 C16 Ca1 65.0(19) . .
O10 C16 C17 115.0(19) . .
O10B C16 Ca1 62.5(17) . .
O10B C16 O10 123(3) . .
O10B C16 C17 117.5(17) . .
C17 C16 Ca1 180(3) . .
C16 C17 C18 111.9(15) . 8_645
C16 C17 C18 111.9(15) . .
C16 C17 C18 111.9(15) . 11_556
C18 C17 C18 106.9(16) 11_556 .
C18 C17 C18 106.9(16) 8_645 .
C18 C17 C18 106.9(16) 8_645 11_556
C17 C18 H18A 109.5 . .
C17 C18 H18B 109.5 . .
C17 C18 H18C 109.5 . .
H18A C18 H18B 109.5 . .
H18A C18 H18C 109.5 . .
H18B C18 H18C 109.5 . .
O11 C19 Ca2 61.4(19) . .
O11 C19 O11B 121(3) . .
O11 C19 C20 118.6(19) . .
O11B C19 Ca2 61.9(19) . .
O11B C19 C20 118.1(19) . .
C20 C19 Ca2 180(2) . .
C21 C20 C19 105.9(17) 11_556 .
C21 C20 C19 105.9(17) . .
C21 C20 C19 105.9(17) 8_645 .
C21 C20 C21 112.8(15) 11_556 8_645
C21 C20 C21 112.8(15) 8_645 .
C21 C20 C21 112.8(15) 11_556 .
C20 C21 H21A 109.5 . .
C20 C21 H21B 109.5 . .
C20 C21 H21C 109.5 . .
H21A C21 H21B 109.5 . .
H21A C21 H21C 109.5 . .
H21B C21 H21C 109.5 . .
O12 C24 C25 116.5(12) 7_665 .
O16 C24 O12 124.1(11) . 7_665
O16 C24 C25 119.4(11) . .
C24 C25 C26 114.9(13) . .
C24 C25 C27 109.1(14) . .
C24 C25 C28 113.0(14) . .
C27 C25 C26 112.5(16) . .
C28 C25 C26 103.6(16) . .
C28 C25 C27 103.1(18) . .
C25 C26 H26A 109.5 . .
C25 C26 H26B 109.5 . .
C25 C26 H26C 109.5 . .
H26A C26 H26B 109.5 . .
H26A C26 H26C 109.5 . .
H26B C26 H26C 109.5 . .
C25 C27 H27A 109.5 . .
C25 C27 H27B 109.5 . .
C25 C27 H27C 109.5 . .
H27A C27 H27B 109.5 . .
H27A C27 H27C 109.5 . .
H27B C27 H27C 109.5 . .
C25 C28 H28A 109.5 . .
C25 C28 H28B 109.5 . .
C25 C28 H28C 109.5 . .
H28A C28 H28B 109.5 . .
H28A C28 H28C 109.5 . .
H28B C28 H28C 109.5 . .
O13 C29 O15 124.7(11) 7_665 .
O13 C29 C30 119.1(10) 7_665 .
O15 C29 C30 116.0(12) . .
C31 C30 C29 111.8(13) . .
C31 C30 C32 107.3(19) . .
C32 C30 C29 105.3(16) . .
C33 C30 C29 111.2(17) . .
C33 C30 C31 115(2) . .
C33 C30 C32 106(2) . .
C30 C31 H31A 109.5 . .
C30 C31 H31B 109.5 . .
C30 C31 H31C 109.5 . .
H31A C31 H31B 109.5 . .
H31A C31 H31C 109.5 . .
H31B C31 H31C 109.5 . .
C30 C32 H32A 109.5 . .
C30 C32 H32B 109.5 . .
C30 C32 H32C 109.5 . .
H32A C32 H32B 109.5 . .
H32A C32 H32C 109.5 . .
H32B C32 H32C 109.5 . .
C30 C33 H33A 109.5 . .
C30 C33 H33B 109.5 . .
C30 C33 H33C 109.5 . .
H33A C33 H33B 109.5 . .
H33A C33 H33C 109.5 . .
H33B C33 H33C 109.5 . .
N1 C34 H34 119.7 . .
N1 C34 C35 120.6(14) . .
C35 C34 H34 119.7 . .
C34 C35 H35 118.9 . .
C36 C35 C34 122.3(15) . .
C36 C35 H35 118.9 . .
C35 C36 H36 120.6 . .
C35 C36 C37 118.7(14) . .
C37 C36 H36 120.6 . .
C36 C37 H37 121.8 . .
C38 C37 C36 116.3(13) . .
C38 C37 H37 121.8 . .
N1 C38 C37 123.2(14) . .
N1 C38 H38 118.4 . .
C37 C38 H38 118.4 . .
H1AA C1A H1AB 109.5 . .
H1AA C1A H1AC 109.5 . .
H1AB C1A H1AC 109.5 . .
C1B C1A H1AA 109.5 . .
C1B C1A H1AB 109.5 . .
C1B C1A H1AC 109.5 . .
N1C C1B C1A 172(4) . .

loop_
_geom_bond_atom_site_label_1
_geom_bond_atom_site_label_2
_geom_bond_distance
_geom_bond_site_symmetry_2
Mn1 Mn2 2.683(2) .
Mn1 Ca1 3.476(3) .
Mn1 Ca2 3.446(2) .
Mn1 O3 1.988(8) .
Mn1 O5 1.827(8) .
Mn1 O6 1.827(7) .
Mn1 O7 1.973(8) .
Mn1 O8 1.812(7) .
Mn1 O9 1.992(8) .
Mn2 Ca1 3.462(3) .
Mn2 Ca2 3.434(2) .
Mn2 O1 1.962(9) .
Mn2 O2 1.956(8) .
Mn2 O4 1.986(8) .
Mn2 O5 1.816(8) .
Mn2 O6 1.823(7) .
Mn2 O8 1.831(7) 8_645
Mn3 O12 1.946(8) .
Mn3 O13 2.139(8) .
Mn3 O14 1.8922(16) .
Mn3 O15 1.936(8) .
Mn3 O16 2.175(8) .
Mn3 N1 2.096(10) .
Ca1 Mn2 3.462(3) 8_645
Ca1 Mn2 3.462(3) 11_556
Ca1 O6 2.615(7) 8_645
Ca1 O6 2.615(7) 11_556
Ca1 O6 2.614(7) .
Ca1 O8 2.439(7) .
Ca1 O8 2.439(7) 11_556
Ca1 O8 2.439(7) 8_645
Ca1 O10 2.39(4) .
Ca1 O10B 2.32(3) .
Ca1 C16 2.60(3) .
Ca2 Mn2 3.434(2) 11_556
Ca2 Mn2 3.434(2) 8_645
Ca2 O5 2.579(8) .
Ca2 O5 2.579(8) 8_645
Ca2 O5 2.579(8) 11_556
Ca2 O8 2.422(7) 8_645
Ca2 O8 2.422(7) .
Ca2 O8 2.422(7) 11_556
Ca2 O11 2.39(3) .
Ca2 O11B 2.40(3) .
Ca2 C19 2.72(3) .
O1 C1 1.259(14) .
O2 C6 1.286(14) .
O3 C6 1.246(13) .
O4 C11 1.238(13) 8_645
O7 C1 1.259(13) 11_556
O8 Mn2 1.831(7) 11_556
O9 C11 1.285(14) .
O10 C16 1.46(4) .
O10B C16 1.34(3) .
O11 C19 1.240(13) .
O11B C19 1.249(13) .
O12 C24 1.272(14) 10_646
O13 C29 1.252(15) 10_646
O14 Mn3 1.8923(16) 10_646
O14 Mn3 1.8923(16) 7_665
O15 C29 1.268(14) .
O16 C24 1.270(14) .
N1 C34 1.345(17) .
N1 C38 1.326(16) .
C1 O7 1.259(13) 8_645
C1 C2 1.493(17) .
C2 C3 1.57(3) .
C2 C4 1.48(2) .
C2 C5 1.54(2) .
C3 H3A 0.9800 .
C3 H3B 0.9800 .
C3 H3C 0.9800 .
C4 H4A 0.9800 .
C4 H4B 0.9800 .
C4 H4C 0.9800 .
C5 H5A 0.9800 .
C5 H5B 0.9800 .
C5 H5C 0.9800 .
C6 C7 1.547(17) .
C7 C8 1.50(2) .
C7 C9 1.49(2) .
C7 C10 1.51(2) .
C8 H8A 0.9800 .
C8 H8B 0.9800 .
C8 H8C 0.9800 .
C9 H9A 0.9800 .
C9 H9B 0.9800 .
C9 H9C 0.9800 .
C10 H10A 0.9800 .
C10 H10B 0.9800 .
C10 H10C 0.9800 .
C11 O4 1.238(13) 11_556
C11 C12 1.532(17) .
C12 C13 1.54(3) .
C12 C14 1.58(2) .
C12 C15 1.46(2) .
C13 H13A 0.9800 .
C13 H13B 0.9800 .
C13 H13C 0.9800 .
C14 H14A 0.9800 .
C14 H14B 0.9800 .
C14 H14C 0.9800 .
C15 H15A 0.9800 .
C15 H15B 0.9800 .
C15 H15C 0.9800 .
C16 C17 1.51(4) .
C17 C18 1.58(3) .
C17 C18 1.58(3) 8_645
C17 C18 1.58(3) 11_556
C18 H18A 0.9800 .
C18 H18B 0.9800 .
C18 H18C 0.9800 .
C19 C20 1.60(4) .
C20 C21 1.47(2) .
C20 C21 1.47(2) 8_645
C20 C21 1.47(2) 11_556
C21 H21A 0.9800 .
C21 H21B 0.9800 .
C21 H21C 0.9800 .
C24 O12 1.272(14) 7_665
C24 C25 1.480(19) .
C25 C26 1.52(2) .
C25 C27 1.51(3) .
C25 C28 1.51(3) .
C26 H26A 0.9800 .
C26 H26B 0.9800 .
C26 H26C 0.9800 .
C27 H27A 0.9800 .
C27 H27B 0.9800 .
C27 H27C 0.9800 .
C28 H28A 0.9800 .
C28 H28B 0.9800 .
C28 H28C 0.9800 .
C29 O13 1.252(15) 7_665
C29 C30 1.54(2) .
C30 C31 1.49(2) .
C30 C32 1.50(3) .
C30 C33 1.43(3) .
C31 H31A 0.9800 .
C31 H31B 0.9800 .
C31 H31C 0.9800 .
C32 H32A 0.9800 .
C32 H32B 0.9800 .
C32 H32C 0.9800 .
C33 H33A 0.9800 .
C33 H33B 0.9800 .
C33 H33C 0.9800 .
C34 H34 0.9500 .
C34 C35 1.348(18) .
C35 H35 0.9500 .
C35 C36 1.34(2) .
C36 H36 0.9500 .
C36 C37 1.41(2) .
C37 H37 0.9500 .
C37 C38 1.395(17) .
C38 H38 0.9500 .
C1A H1AA 0.9800 .
C1A H1AB 0.9800 .
C1A H1AC 0.9800 .
C1A C1B 1.46(3) .
C1B N1C 1.01(3) .

loop_
_geom_torsion_atom_site_label_1
_geom_torsion_atom_site_label_2
_geom_torsion_atom_site_label_3
_geom_torsion_atom_site_label_4
_geom_torsion
_geom_torsion_site_symmetry_1
_geom_torsion_site_symmetry_4
Mn1 Mn2 O5 Ca2 -102.8(4) . .
Mn1 Mn2 O6 Ca1 102.7(3) . .
Mn1 O3 C6 O2 -0.6(18) . .
Mn1 O3 C6 C7 178.4(9) . .
Mn1 O9 C11 O4 -7.2(19) . 11_556
Mn1 O9 C11 C12 175.5(9) . .
Mn2 Mn1 O5 Ca2 102.7(4) . .
Mn2 Mn1 O6 Ca1 -102.3(3) . .
Mn2 Mn1 O8 Mn2 -179.0(5) . 11_556
Mn2 Mn1 O8 Ca1 49.1(3) . .
Mn2 Mn1 O8 Ca2 -49.0(3) . .
Mn2 O1 C1 O7 -10.2(19) . 8_645
Mn2 O1 C1 C2 173.3(10) . .
Mn2 O2 C6 O3 1.4(18) . .
Mn2 O2 C6 C7 -177.6(9) . .
Mn3 O15 C29 O13 -19.2(17) . 7_665
Mn3 O15 C29 C30 155.6(10) . .
Mn3 O16 C24 O12 -27.6(17) . 7_665
Mn3 O16 C24 C25 153.2(10) . .
Mn3 N1 C34 C35 178.8(12) . .
Mn3 N1 C38 C37 -179.5(11) . .
Ca1 Mn1 O5 Mn2 -54.8(3) . .
Ca1 Mn1 O5 Ca2 47.9(2) . .
Ca1 Mn1 O6 Mn2 102.3(3) . .
Ca1 Mn1 O8 Mn2 131.9(7) . 11_556
Ca1 Mn1 O8 Ca2 -98.1(4) . .
Ca1 Mn2 O5 Mn1 55.1(3) . .
Ca1 Mn2 O5 Ca2 -47.7(2) . .
Ca1 Mn2 O6 Mn1 -102.7(3) . .
Ca1 O10 C16 O10B 26(2) . .
Ca1 O10 C16 C17 180.000(3) . .
Ca1 O10B C16 O10 -26(2) . .
Ca1 O10B C16 C17 180.000(2) . .
Ca2 Mn1 O5 Mn2 -102.7(4) . .
Ca2 Mn1 O6 Mn2 54.4(2) . .
Ca2 Mn1 O6 Ca1 -47.9(2) . .
Ca2 Mn1 O8 Mn2 -130.0(7) . 11_556
Ca2 Mn1 O8 Ca1 98.1(4) . .
Ca2 Mn2 O5 Mn1 102.8(4) . .
Ca2 Mn2 O6 Mn1 -54.7(2) . .
Ca2 Mn2 O6 Ca1 48.0(2) . .
Ca2 O11 C19 O11B 19(2) . .
Ca2 O11 C19 C20 180.000(4) . .
Ca2 O11B C19 O11 -19(2) . .
Ca2 O11B C19 C20 180.000(4) . .
O1 Mn2 O6 Mn1 169.9(3) . .
O1 Mn2 O6 Ca1 -87.3(3) . .
O1 C1 C2 C3 77.7(17) . .
O1 C1 C2 C4 -161.6(16) . .
O1 C1 C2 C5 -36.2(18) . .
O2 Mn2 O5 Mn1 -81.4(4) . .
O2 Mn2 O5 Ca2 175.7(3) . .
O2 Mn2 O6 Mn1 82.0(3) . .
O2 Mn2 O6 Ca1 -175.3(3) . .
O2 C6 C7 C8 -21.1(19) . .
O2 C6 C7 C9 99.9(14) . .
O2 C6 C7 C10 -141.2(13) . .
O3 Mn1 O5 Mn2 81.6(4) . .
O3 Mn1 O5 Ca2 -175.8(3) . .
O3 Mn1 O6 Mn2 -81.4(3) . .
O3 Mn1 O6 Ca1 176.3(3) . .
O3 C6 C7 C8 159.8(14) . .
O3 C6 C7 C9 -79.2(15) . .
O3 C6 C7 C10 39.8(18) . .
O4 Mn2 O5 Mn1 -169.4(3) . .
O4 Mn2 O5 Ca2 87.7(3) . .
O4 C11 C12 C13 -87.6(17) 11_556 .
O4 C11 C12 C14 27.2(18) 11_556 .
O4 C11 C12 C15 148.8(18) 11_556 .
O5 Mn1 O6 Mn2 7.5(3) . .
O5 Mn1 O6 Ca1 -94.8(3) . .
O5 Mn1 O8 Mn2 -136.9(5) . 11_556
O5 Mn1 O8 Ca1 91.2(4) . .
O5 Mn1 O8 Ca2 -6.9(4) . .
O5 Mn2 O6 Mn1 -7.5(3) . .
O5 Mn2 O6 Ca1 95.2(3) . .
O6 Mn1 O5 Mn2 -7.5(3) . .
O6 Mn1 O5 Ca2 95.2(3) . .
O6 Mn1 O8 Mn2 138.6(5) . 11_556
O6 Mn1 O8 Ca1 6.7(3) . .
O6 Mn1 O8 Ca2 -91.4(3) . .
O6 Mn2 O5 Mn1 7.5(3) . .
O6 Mn2 O5 Ca2 -95.3(3) . .
O7 Mn1 O6 Mn2 -170.8(3) . .
O7 Mn1 O6 Ca1 86.9(3) . .
O7 Mn1 O8 Mn2 44.9(5) . 11_556
O7 Mn1 O8 Ca1 -87.0(4) . .
O7 Mn1 O8 Ca2 174.9(3) . .
O7 C1 C2 C3 -99.1(16) 8_645 .
O7 C1 C2 C4 22(2) 8_645 .
O7 C1 C2 C5 147.0(13) 8_645 .
O8 Mn1 O5 Mn2 -96.4(3) . .
O8 Mn1 O5 Ca2 6.3(3) . .
O8 Mn1 O6 Mn2 96.3(3) . .
O8 Mn1 O6 Ca1 -6.0(3) . .
O8 Mn2 O5 Mn1 97.3(3) 8_645 .
O8 Mn2 O5 Ca2 -5.5(3) 8_645 .
O8 Mn2 O6 Mn1 -97.1(3) 8_645 .
O8 Mn2 O6 Ca1 5.6(3) 8_645 .
O9 Mn1 O5 Mn2 169.7(3) . .
O9 Mn1 O5 Ca2 -87.7(3) . .
O9 Mn1 O8 Mn2 -43.6(5) . 11_556
O9 Mn1 O8 Ca1 -175.5(3) . .
O9 Mn1 O8 Ca2 86.3(3) . .
O9 C11 C12 C13 89.8(16) . .
O9 C11 C12 C14 -155.3(13) . .
O9 C11 C12 C15 -34(2) . .
O10 C16 C17 C18 24(2) . .
O10 C16 C17 C18 -96(2) . 8_645
O10 C16 C17 C18 144(2) . 11_556
O10B C16 C17 C18 60(2) . 8_645
O10B C16 C17 C18 180(2) . .
O10B C16 C17 C18 -60(2) . 11_556
O11 C19 C20 C21 -161(3) . 8_645
O11 C19 C20 C21 79(3) . .
O11 C19 C20 C21 -41(3) . 11_556
O11B C19 C20 C21 1(3) . 8_645
O11B C19 C20 C21 -119(3) . .
O11B C19 C20 C21 121(3) . 11_556
O12 Mn3 O14 Mn3 122.6(8) . 7_665
O12 Mn3 O14 Mn3 -56.2(8) . 10_646
O12 C24 C25 C26 163.4(14) 7_665 .
O12 C24 C25 C27 -69.2(19) 7_665 .
O12 C24 C25 C28 45(2) 7_665 .
O13 Mn3 O14 Mn3 35.5(8) . 10_646
O13 Mn3 O14 Mn3 -145.7(8) . 7_665
O13 C29 C30 C31 -172.4(15) 7_665 .
O13 C29 C30 C32 71(2) 7_665 .
O13 C29 C30 C33 -42(3) 7_665 .
O15 Mn3 O14 Mn3 126.3(8) . 10_646
O15 Mn3 O14 Mn3 -54.9(8) . 7_665
O15 C29 C30 C31 13(2) . .
O15 C29 C30 C32 -103.6(19) . .
O15 C29 C30 C33 143(2) . .
O16 Mn3 O14 Mn3 35.5(8) . 7_665
O16 Mn3 O14 Mn3 -143.4(8) . 10_646
O16 C24 C25 C26 -17(2) . .
O16 C24 C25 C27 110.0(17) . .
O16 C24 C25 C28 -135.9(17) . .
N1 C34 C35 C36 2(3) . .
C34 N1 C38 C37 0.2(19) . .
C34 C35 C36 C37 -2(3) . .
C35 C36 C37 C38 1(2) . .
C36 C37 C38 N1 0(2) . .
C38 N1 C34 C35 -1(2) . .
